data_7202916
loop_
_publ_author_name
'Imai, Yoshitane'
'Kawaguchi, Kakuhiro'
'Asai, Katuzo'
'Sato, Tomohiro'
'Kuroda, Reiko'
'Matsubara, Yoshio'

_publ_section_title
;
 Chiral channel-like cavity which is tunable via changes in 21-column
 packing structure
;
_journal_issue 6
_journal_name_full CrystEngComm
_journal_page_first 467
_journal_paper_doi 10.1039/b705641a
_journal_volume 9
_journal_year 2007
_chemical_formula_sum 'C30 H34 N2 O3'
_chemical_formula_weight 470.59
_chemical_name_systematic
;
?
;
_space_group_IT_number 5
_symmetry_cell_setting monoclinic
_symmetry_space_group_name_Hall 'C 2y'
_symmetry_space_group_name_H-M 'C 1 2 1'
_atom_sites_solution_hydrogens geom
_atom_sites_solution_primary direct
_atom_sites_solution_secondary difmap
_audit_creation_method SHELXL-97
_cell_angle_alpha 90.00
_cell_angle_beta 90.891(3)
_cell_angle_gamma 90.00
_cell_formula_units_Z 4
_cell_length_a 36.599(6)
_cell_length_b 5.6822(9)
_cell_length_c 12.545(2)
_cell_measurement_reflns_used 2773
_cell_measurement_temperature 293(2)
_cell_measurement_theta_max 27.86
_cell_measurement_theta_min 1.62
_cell_volume 2608.6(7)
_computing_cell_refinement 'Bruker SAINT'
_computing_data_collection 'Bruker SMART'
_computing_data_reduction 'Bruker SAINT'
_computing_structure_refinement 'SHELXL-97 (Sheldrick, 1997)'
_computing_structure_solution 'SHELXS-97 (Sheldrick, 1997)'
_diffrn_ambient_temperature 293(2)
_diffrn_measured_fraction_theta_full 0.948
_diffrn_measured_fraction_theta_max 0.948
_diffrn_measurement_device_type 'CCD area detector'
_diffrn_measurement_method '\w scans'
_diffrn_radiation_monochromator graphite
_diffrn_radiation_source 'fine-focus sealed tube'
_diffrn_radiation_type MoK\a
_diffrn_radiation_wavelength 0.71073
_diffrn_reflns_av_R_equivalents 0.0524
_diffrn_reflns_av_sigmaI/netI 0.1386
_diffrn_reflns_limit_h_max 48
_diffrn_reflns_limit_h_min -33
_diffrn_reflns_limit_k_max 5
_diffrn_reflns_limit_k_min -7
_diffrn_reflns_limit_l_max 15
_diffrn_reflns_limit_l_min -15
_diffrn_reflns_number 7975
_diffrn_reflns_theta_full 27.86
_diffrn_reflns_theta_max 27.86
_diffrn_reflns_theta_min 1.62
_exptl_absorpt_coefficient_mu 0.077
_exptl_absorpt_correction_T_max 0.9923
_exptl_absorpt_correction_T_min 0.9552
_exptl_absorpt_correction_type empirical
_exptl_absorpt_process_details 'Bruker SADABS'
_exptl_crystal_colour colorless
_exptl_crystal_density_diffrn 1.198
_exptl_crystal_density_method 'not measured'
_exptl_crystal_description needle
_exptl_crystal_F_000 1008
_exptl_crystal_size_max 0.60
_exptl_crystal_size_mid 0.10
_exptl_crystal_size_min 0.10
_refine_diff_density_max 0.310
_refine_diff_density_min -0.242
_refine_diff_density_rms 0.052
_refine_ls_abs_structure_details 'Flack H D (1983), Acta Cryst. A39, 876-881'
_refine_ls_abs_structure_Flack -1(3)
_refine_ls_extinction_method none
_refine_ls_goodness_of_fit_ref 1.043
_refine_ls_hydrogen_treatment mixed
_refine_ls_matrix_type full
_refine_ls_number_parameters 294
_refine_ls_number_reflns 5128
_refine_ls_number_restraints 52
_refine_ls_restrained_S_all 1.040
_refine_ls_R_factor_all 0.1499
_refine_ls_R_factor_gt 0.0779
_refine_ls_shift/su_max 0.130
_refine_ls_shift/su_mean 0.008
_refine_ls_structure_factor_coef Fsqd
_refine_ls_weighting_details 'calc w=1/[\s^2^(Fo^2^)+(0.0808P)^2^+0.7493P] where P=(Fo^2^+2Fc^2^)/3'
_refine_ls_weighting_scheme calc
_refine_ls_wR_factor_gt 0.1861
_refine_ls_wR_factor_ref 0.2262
_reflns_number_gt 2773
_reflns_number_total 5128
_reflns_threshold_expression >2sigma(I)
_cod_data_source_file b705641a.txt
_cod_data_source_block imai69_3
_cod_depositor_comments
;
The following automatic conversions were performed:
'_symmetry_cell_setting' value 'Monoclinic' changed to 'monoclinic'
according to '/home/saulius/struct/CIF-dictionaries/cif_core.dic'
dictionary named 'cif_core.dic' version 2.4.1 from 2010-06-29.

Automatic conversion script
Id: cif_fix_enum 1527 2010-12-29 10:47:43Z saulius 
;
_cod_original_cell_volume 2608.5(7)
_cod_original_sg_symbol_H-M C2
_cod_database_code 7202916

loop_
_symmetry_equiv_pos_as_xyz
'x, y, z'
'-x, y, -z'
'x+1/2, y+1/2, z'
'-x+1/2, y+1/2, -z'

loop_
_atom_site_label
_atom_site_type_symbol
_atom_site_fract_x
_atom_site_fract_y
_atom_site_fract_z
_atom_site_U_iso_or_equiv
_atom_site_adp_type
_atom_site_occupancy
_atom_site_symmetry_multiplicity
_atom_site_calc_flag
_atom_site_refinement_flags
_atom_site_disorder_assembly
_atom_site_disorder_group
C1 C 0.1344(3) 0.489(2) 0.6757(13) 0.033(8) Uiso 0.50 1 d PD A 1
C2 C 0.1231(3) 0.313(2) 0.7446(11) 0.051(6) Uiso 0.50 1 d PD A 1
H2 H 0.1397 0.1975 0.7662 0.061 Uiso 0.50 1 calc PR A 1
C3 C 0.0873(3) 0.303(2) 0.7824(10) 0.044(4) Uiso 0.50 1 d PD A 1
H3 H 0.0802 0.1833 0.8279 0.052 Uiso 0.50 1 calc PR A 1
C4 C 0.0624(3) 0.478(2) 0.7506(16) 0.036(7) Uiso 0.50 1 d PD A 1
C5 C 0.0731(3) 0.655(2) 0.6798(10) 0.055(5) Uiso 0.50 1 d PD A 1
H5 H 0.0562 0.7651 0.6555 0.066 Uiso 0.50 1 calc PR A 1
C6 C 0.1088(3) 0.665(2) 0.6460(11) 0.053(5) Uiso 0.50 1 d PD A 1
H6 H 0.1162 0.7889 0.6031 0.064 Uiso 0.50 1 calc PR A 1
C7 C 0.0244(3) 0.482(2) 0.7920(12) 0.044(6) Uiso 0.50 1 d PD A 1
C8 C 0.0065(3) 0.683(2) 0.8165(9) 0.084(4) Uiso 0.50 1 d PD A 1
H8 H 0.0185 0.8265 0.8104 0.101 Uiso 0.50 1 calc PR A 1
C9 C -0.0303(4) 0.679(3) 0.8516(11) 0.104(4) Uiso 0.50 1 d PD A 1
H9 H -0.0420 0.8206 0.8655 0.124 Uiso 0.50 1 calc PR A 1
C10 C -0.0478(4) 0.489(3) 0.8644(16) 0.082(7) Uiso 0.50 1 d PD A 1
H10 H -0.0711 0.4931 0.8930 0.098 Uiso 0.50 1 calc PR A 1
C11 C -0.0326(4) 0.274(3) 0.8361(12) 0.105(5) Uiso 0.50 1 d PD A 1
H11 H -0.0460 0.1351 0.8412 0.127 Uiso 0.50 1 calc PR A 1
C12 C 0.0043(3) 0.272(2) 0.7986(10) 0.082(4) Uiso 0.50 1 d PD A 1
H12 H 0.0150 0.1301 0.7786 0.099 Uiso 0.50 1 calc PR A 1
C13 C 0.1731(3) 0.509(2) 0.6360(10) 0.036(5) Uiso 0.50 1 d PD A 1
H13A H 0.1897 0.4940 0.6969 0.044 Uiso 0.50 1 calc PR A 1
H13B H 0.1763 0.6660 0.6073 0.044 Uiso 0.50 1 calc PR A 1
C14 C 0.1849(4) 0.332(3) 0.5514(14) 0.042(9) Uiso 0.50 1 d PD A 1
O15 O 0.2127(3) 0.373(2) 0.4958(8) 0.051(4) Uiso 0.50 1 d PD A 1
O16 O 0.16996(19) 0.1302(12) 0.5545(6) 0.035(2) Uiso 0.50 1 d PD A 1
C1B C 0.1365(3) 0.482(3) 0.6842(13) 0.045(10) Uiso 0.50 1 d PD B 2
C2B C 0.1202(3) 0.292(2) 0.7307(10) 0.041(5) Uiso 0.50 1 d PD B 2
H2B H 0.1341 0.1570 0.7432 0.049 Uiso 0.50 1 calc PR B 2
C3B C 0.0835(3) 0.293(2) 0.7602(10) 0.050(5) Uiso 0.50 1 d PD B 2
H3B H 0.0733 0.1603 0.7912 0.059 Uiso 0.50 1 calc PR B 2
C4B C 0.0619(4) 0.495(3) 0.743(2) 0.070(12) Uiso 0.50 1 d PD B 2
C5B C 0.0779(3) 0.691(2) 0.6994(10) 0.053(4) Uiso 0.50 1 d PD B 2
H5B H 0.0647 0.8299 0.6926 0.063 Uiso 0.50 1 calc PR B 2
C6B C 0.1139(3) 0.681(2) 0.6654(11) 0.046(4) Uiso 0.50 1 d PD B 2
H6B H 0.1234 0.8097 0.6291 0.055 Uiso 0.50 1 calc PR B 2
C7B C 0.0226(3) 0.491(3) 0.7755(14) 0.076(9) Uiso 0.50 1 d PD B 2
C8B C -0.0033(3) 0.605(2) 0.7210(10) 0.088(4) Uiso 0.50 1 d PD B 2
H8B H 0.0029 0.6803 0.6580 0.106 Uiso 0.50 1 calc PR B 2
C9B C -0.0401(4) 0.617(3) 0.7550(12) 0.113(5) Uiso 0.50 1 d PD B 2
H9B H -0.0572 0.7072 0.7176 0.135 Uiso 0.50 1 calc PR B 2
C10B C -0.0494(5) 0.502(4) 0.8372(18) 0.122(11) Uiso 0.50 1 d PD B 2
H10B H -0.0741 0.4838 0.8507 0.146 Uiso 0.50 1 calc PR B 2
C11B C -0.0241(4) 0.402(3) 0.9079(13) 0.120(5) Uiso 0.50 1 d PD B 2
H11B H -0.0309 0.3497 0.9750 0.144 Uiso 0.50 1 calc PR B 2
C12B C 0.0133(4) 0.382(3) 0.8722(11) 0.095(4) Uiso 0.50 1 d PD B 2
H12B H 0.0307 0.3000 0.9122 0.114 Uiso 0.50 1 calc PR B 2
C13B C 0.1759(3) 0.480(2) 0.6534(10) 0.038(5) Uiso 0.50 1 d PD B 2
H13C H 0.1903 0.4344 0.7155 0.046 Uiso 0.50 1 calc PR B 2
H13D H 0.1828 0.6399 0.6353 0.046 Uiso 0.50 1 calc PR B 2
C14B C 0.1863(4) 0.322(2) 0.5619(14) 0.029(7) Uiso 0.50 1 d PD B 2
O15B O 0.2150(2) 0.3852(15) 0.5151(7) 0.028(3) Uiso 0.50 1 d PD B 2
O16B O 0.1654(2) 0.1577(14) 0.5287(6) 0.040(2) Uiso 0.50 1 d PD B 2
C21 C 0.26811(11) 0.2802(7) 0.7588(3) 0.0368(10) Uani 1 1 d . . .
C22 C 0.24828(12) 0.0740(8) 0.7428(4) 0.0451(12) Uani 1 1 d . . .
H22 H 0.2541 -0.0259 0.6869 0.054 Uiso 1 1 calc R . .
C23 C 0.21967(12) 0.0162(9) 0.8103(4) 0.0496(12) Uani 1 1 d . . .
H23 H 0.2060 -0.1189 0.7970 0.059 Uiso 1 1 calc R . .
C24 C 0.21149(13) 0.1543(10) 0.8950(4) 0.0533(13) Uani 1 1 d . . .
H24 H 0.1929 0.1113 0.9409 0.064 Uiso 1 1 calc R . .
C25 C 0.23119(13) 0.3611(9) 0.9124(4) 0.0538(13) Uani 1 1 d . . .
H25 H 0.2255 0.4587 0.9692 0.065 Uiso 1 1 calc R . .
C26 C 0.25915(11) 0.4205(8) 0.8453(4) 0.0450(12) Uani 1 1 d . . .
H26 H 0.2723 0.5578 0.8582 0.054 Uiso 1 1 calc R . .
C27 C 0.29951(10) 0.3442(8) 0.6884(3) 0.0376(10) Uani 1 1 d . . .
H27 H 0.3071 0.5052 0.7056 0.045 Uiso 1 1 calc R . .
N28 N 0.28828(9) 0.3363(7) 0.5733(2) 0.0377(8) Uani 1 1 d . . .
H28A H 0.2885 0.1880 0.5506 0.057 Uiso 1 1 calc R . .
H28B H 0.3038 0.4214 0.5352 0.057 Uiso 1 1 calc R . .
H28C H 0.2658 0.3950 0.5655 0.057 Uiso 1 1 calc R . .
C29 C 0.34821(11) 0.2223(8) 0.8193(3) 0.0404(11) Uani 1 1 d . . .
C30 C 0.34276(13) 0.0623(9) 0.8990(4) 0.0529(13) Uani 1 1 d . . .
H30 H 0.3295 -0.0737 0.8841 0.063 Uiso 1 1 calc R . .
C31 C 0.35635(14) 0.0968(11) 1.0003(4) 0.0644(15) Uani 1 1 d . . .
H31 H 0.3518 -0.0137 1.0532 0.077 Uiso 1 1 calc R . .
C32 C 0.37650(14) 0.2926(11) 1.0238(4) 0.0624(15) Uani 1 1 d . . .
H32 H 0.3865 0.3146 1.0917 0.075 Uiso 1 1 calc R . .
C33 C 0.38178(13) 0.4575(10) 0.9447(4) 0.0589(14) Uani 1 1 d . . .
H33 H 0.3946 0.5944 0.9610 0.071 Uiso 1 1 calc R . .
C34 C 0.36858(12) 0.4248(8) 0.8422(4) 0.0489(12) Uani 1 1 d . . .
H34 H 0.3731 0.5353 0.7893 0.059 Uiso 1 1 calc R . .
C35 C 0.33245(11) 0.1794(8) 0.7072(3) 0.0391(10) Uani 1 1 d . . .
H35 H 0.3233 0.0174 0.7050 0.047 Uiso 1 1 calc R . .
N36 N 0.35813(12) 0.2057(10) 0.6199(3) 0.0525(11) Uani 1 1 d . . .
O41 O 0.10492(13) 0.2024(9) 0.4127(3) 0.0963(14) Uiso 1 1 d . . .
C42 C 0.0696(3) 0.205(2) 0.4634(9) 0.159(4) Uiso 1 1 d . . .
H42A H 0.0729 0.1774 0.5393 0.190 Uiso 1 1 calc R . .
H42B H 0.0585 0.3592 0.4543 0.190 Uiso 1 1 calc R . .
C43 C 0.0476(5) 0.043(5) 0.4225(15) 0.304(10) Uiso 1 1 d . . .
H43A H 0.0251 0.0421 0.4604 0.456 Uiso 1 1 calc R . .
H43B H 0.0591 -0.1087 0.4285 0.456 Uiso 1 1 calc R . .
H43C H 0.0428 0.0775 0.3487 0.456 Uiso 1 1 calc R . .
H36A H 0.378(2) 0.133(14) 0.629(6) 0.12(3) Uiso 1 1 d . . .
H36B H 0.3717(15) 0.352(11) 0.629(4) 0.069(17) Uiso 1 1 d . . .

loop_
_atom_site_aniso_label
_atom_site_aniso_U_11
_atom_site_aniso_U_22
_atom_site_aniso_U_33
_atom_site_aniso_U_23
_atom_site_aniso_U_13
_atom_site_aniso_U_12
C21 0.033(2) 0.035(3) 0.042(2) 0.007(2) -0.0021(18) 0.0071(19)
C22 0.042(3) 0.043(3) 0.051(3) -0.005(2) 0.005(2) 0.000(2)
C23 0.042(3) 0.044(3) 0.062(3) 0.004(3) 0.002(2) -0.012(2)
C24 0.048(3) 0.067(4) 0.046(3) 0.008(3) 0.011(2) 0.001(3)
C25 0.053(3) 0.059(4) 0.049(3) -0.011(2) 0.007(2) 0.000(3)
C26 0.038(2) 0.041(3) 0.057(3) -0.009(2) 0.007(2) 0.002(2)
C27 0.033(2) 0.035(2) 0.045(2) -0.002(2) 0.0024(18) 0.0016(19)
N28 0.0347(18) 0.036(2) 0.042(2) 0.0001(17) 0.0012(15) 0.0021(16)
C29 0.028(2) 0.045(3) 0.048(3) 0.003(2) 0.001(2) 0.009(2)
C30 0.052(3) 0.053(3) 0.053(3) 0.005(3) 0.000(2) -0.006(2)
C31 0.061(3) 0.072(4) 0.060(3) 0.019(3) 0.000(3) -0.005(3)
C32 0.058(3) 0.077(4) 0.052(3) -0.007(3) -0.006(2) 0.002(3)
C33 0.052(3) 0.056(3) 0.069(3) -0.007(3) -0.010(3) -0.001(3)
C34 0.049(3) 0.041(3) 0.057(3) 0.002(2) -0.005(2) -0.005(2)
C35 0.033(2) 0.036(2) 0.049(3) 0.005(2) 0.0045(19) 0.001(2)
N36 0.040(2) 0.060(3) 0.058(3) 0.001(2) 0.007(2) 0.007(2)

loop_
_atom_type_symbol
_atom_type_description
_atom_type_scat_dispersion_real
_atom_type_scat_dispersion_imag
_atom_type_scat_source
C C 0.0033 0.0016 'International Tables Vol C Tables 4.2.6.8 and 6.1.1.4'
H H 0.0000 0.0000 'International Tables Vol C Tables 4.2.6.8 and 6.1.1.4'
N N 0.0061 0.0033 'International Tables Vol C Tables 4.2.6.8 and 6.1.1.4'
O O 0.0106 0.0060 'International Tables Vol C Tables 4.2.6.8 and 6.1.1.4'

loop_
_geom_angle_atom_site_label_1
_geom_angle_atom_site_label_2
_geom_angle_atom_site_label_3
_geom_angle
_geom_angle_site_symmetry_1
_geom_angle_site_symmetry_3
_geom_angle_publ_flag
C2 C1 C6 117.9(9) . . ?
C2 C1 C13 123.3(11) . . ?
C6 C1 C13 118.7(10) . . ?
C1 C2 C3 121.8(11) . . ?
C4 C3 C2 119.1(10) . . ?
C5 C4 C3 120.0(8) . . ?
C5 C4 C7 118.8(10) . . ?
C3 C4 C7 121.3(10) . . ?
C6 C5 C4 120.1(10) . . ?
C5 C6 C1 121.0(10) . . ?
C8 C7 C12 116.6(9) . . ?
C8 C7 C4 123.4(11) . . ?
C12 C7 C4 119.7(11) . . ?
C7 C8 C9 121.3(13) . . ?
C10 C9 C8 122.5(15) . . ?
C9 C10 C11 120.7(13) . . ?
C10 C11 C12 118.2(13) . . ?
C7 C12 C11 120.4(11) . . ?
C1 C13 C14 117.0(10) . . ?
O15 C14 O16 122.2(11) . . ?
O15 C14 C13 120.1(10) . . ?
O16 C14 C13 116.4(10) . . ?
C2B C1B C6B 116.5(9) . . ?
C2B C1B C13B 121.9(11) . . ?
C6B C1B C13B 121.6(11) . . ?
C1B C2B C3B 122.2(10) . . ?
C2B C3B C4B 120.3(10) . . ?
C5B C4B C3B 118.4(10) . . ?
C5B C4B C7B 122.5(11) . . ?
C3B C4B C7B 119.1(11) . . ?
C4B C5B C6B 120.2(11) . . ?
C5B C6B C1B 122.1(10) . . ?
C8B C7B C12B 118.4(11) . . ?
C8B C7B C4B 122.2(13) . . ?
C12B C7B C4B 119.1(13) . . ?
C7B C8B C9B 122.8(13) . . ?
C10B C9B C8B 119.1(15) . . ?
C9B C10B C11B 122.9(16) . . ?
C10B C11B C12B 117.1(14) . . ?
C7B C12B C11B 118.4(12) . . ?
C1B C13B C14B 117.0(10) . . ?
O15B C14B O16B 123.8(10) . . ?
O15B C14B C13B 113.8(9) . . ?
O16B C14B C13B 121.9(9) . . ?
C26 C21 C22 117.8(4) . . ?
C26 C21 C27 120.7(4) . . ?
C22 C21 C27 121.4(4) . . ?
C21 C22 C23 120.4(4) . . ?
C24 C23 C22 121.0(4) . . ?
C23 C24 C25 119.3(4) . . ?
C26 C25 C24 119.9(4) . . ?
C25 C26 C21 121.5(4) . . ?
N28 C27 C21 111.0(3) . . ?
N28 C27 C35 109.4(3) . . ?
C21 C27 C35 111.4(3) . . ?
C30 C29 C34 118.7(4) . . ?
C30 C29 C35 120.5(4) . . ?
C34 C29 C35 120.8(4) . . ?
C29 C30 C31 121.8(5) . . ?
C32 C31 C30 120.3(5) . . ?
C31 C32 C33 118.6(5) . . ?
C34 C33 C32 121.9(5) . . ?
C33 C34 C29 118.7(5) . . ?
N36 C35 C29 115.7(3) . . ?
N36 C35 C27 109.5(4) . . ?
C29 C35 C27 109.1(3) . . ?
C43 C42 O41 111.2(13) . . ?

loop_
_geom_bond_atom_site_label_1
_geom_bond_atom_site_label_2
_geom_bond_distance
_geom_bond_site_symmetry_2
_geom_bond_publ_flag
C1 C2 1.391(11) . ?
C1 C6 1.416(12) . ?
C1 C13 1.513(10) . ?
C2 C3 1.399(11) . ?
C3 C4 1.401(12) . ?
C4 C5 1.401(13) . ?
C4 C7 1.493(10) . ?
C5 C6 1.381(11) . ?
C7 C8 1.353(15) . ?
C7 C12 1.408(14) . ?
C8 C9 1.424(15) . ?
C9 C10 1.266(18) . ?
C10 C11 1.391(17) . ?
C11 C12 1.439(16) . ?
C13 C14 1.529(11) . ?
C14 O15 1.262(10) . ?
C14 O16 1.272(11) . ?
C1B C2B 1.371(11) . ?
C1B C6B 1.419(12) . ?
C1B C13B 1.498(11) . ?
C2B C3B 1.400(11) . ?
C3B C4B 1.408(13) . ?
C4B C5B 1.377(13) . ?
C4B C7B 1.498(12) . ?
C5B C6B 1.391(11) . ?
C7B C8B 1.330(15) . ?
C7B C12B 1.409(16) . ?
C8B C9B 1.420(15) . ?
C9B C10B 1.271(18) . ?
C10B C11B 1.394(19) . ?
C11B C12B 1.450(16) . ?
C13B C14B 1.512(10) . ?
C14B O15B 1.265(9) . ?
C14B O16B 1.271(10) . ?
C21 C26 1.390(6) . ?
C21 C22 1.391(6) . ?
C21 C27 1.505(6) . ?
C22 C23 1.395(6) . ?
C23 C24 1.358(7) . ?
C24 C25 1.394(7) . ?
C25 C26 1.378(6) . ?
C27 N28 1.496(5) . ?
C27 C35 1.542(6) . ?
C29 C30 1.368(6) . ?
C29 C34 1.398(6) . ?
C29 C35 1.531(6) . ?
C30 C31 1.371(7) . ?
C31 C32 1.365(8) . ?
C32 C33 1.380(8) . ?
C33 C34 1.379(7) . ?
C35 N36 1.462(6) . ?
O41 C42 1.450(11) . ?
C42 C43 1.32(2) . ?
